data_1516180
loop_
_publ_author_name
'Rosokha, S. V.'
'Dibrov, S. M.'
'Rosokha, T. Y.'
'Kochi, J. K.'

_publ_section_title
;
 Electronic structures of intermolecular charge-transfer states in fast
 electron transfers with tetrathiafulvalene donor. Thermal and
 photoactivation of [2 + 4] cycloaddition to o-chloranil acceptor.
;
_journal_issue 10
_journal_name_full
'Photochemical &amp; photobiological sciences : Official journal of the European Photochemistry Association and the European Society for Photobiology'
_journal_page_first 914
_journal_page_last 924
_journal_paper_doi 10.1039/b607431f
_journal_volume 5
_journal_year 2006
_chemical_formula_moiety '3 C16 H10, 2 C6 Cl4 O2'
_chemical_formula_sum 'C60 H30 Cl8 O4'
_chemical_formula_weight 1098.44
_chemical_name_systematic
;
pyrene tetrachloro-o-benzoquinnone
;
_space_group_IT_number 7
_symmetry_cell_setting monoclinic
_symmetry_space_group_name_Hall 'P -2yc'
_symmetry_space_group_name_H-M 'P 1 c 1'
_atom_sites_solution_hydrogens geom
_atom_sites_solution_primary direct
_atom_sites_solution_secondary difmap
_audit_creation_method SHELXL-97
_cell_angle_alpha 90.00
_cell_angle_beta 91.7180(10)
_cell_angle_gamma 90.00
_cell_formula_units_Z 4
_cell_length_a 8.3157(4)
_cell_length_b 38.9670(18)
_cell_length_c 14.2436(6)
_cell_measurement_reflns_used 7526
_cell_measurement_temperature 123(2)
_cell_measurement_theta_max 31.68
_cell_measurement_theta_min 2.53
_cell_volume 4613.4(4)
_computing_cell_refinement 'Bruker SMART'
_computing_data_collection 'Bruker SMART'
_computing_data_reduction 'Bruker SAINT'
_computing_molecular_graphics 'Bruker SHELXTL'
_computing_publication_material 'Bruker SHELXTL'
_computing_structure_refinement 'SHELXL-97 (Sheldrick, 1997)'
_computing_structure_solution 'SHELXS-97 (Sheldrick, 1990)'
_diffrn_ambient_temperature 123(2)
_diffrn_measured_fraction_theta_full 0.997
_diffrn_measured_fraction_theta_max 0.927
_diffrn_measurement_device_type 'CCD area detector'
_diffrn_measurement_method 'phi and omega scans'
_diffrn_radiation_monochromator graphite
_diffrn_radiation_source 'fine-focus sealed tube'
_diffrn_radiation_type MoK\a
_diffrn_radiation_wavelength 0.71073
_diffrn_reflns_av_R_equivalents 0.0000
_diffrn_reflns_av_sigmaI/netI 0.0499
_diffrn_reflns_limit_h_max 11
_diffrn_reflns_limit_h_min -12
_diffrn_reflns_limit_k_max 58
_diffrn_reflns_limit_k_min 0
_diffrn_reflns_limit_l_max 21
_diffrn_reflns_limit_l_min -20
_diffrn_reflns_number 26525
_diffrn_reflns_theta_full 30.00
_diffrn_reflns_theta_max 32.06
_diffrn_reflns_theta_min 1.52
_diffrn_standards_decay_% 0
_diffrn_standards_interval_count 0
_diffrn_standards_interval_time 0
_diffrn_standards_number none
_exptl_absorpt_coefficient_mu 0.543
_exptl_absorpt_correction_type multi-scan
_exptl_crystal_colour brown-green
_exptl_crystal_density_diffrn 1.581
_exptl_crystal_density_method 'not measured'
_exptl_crystal_description plate
_exptl_crystal_F_000 2232
_exptl_crystal_size_max 0.4
_exptl_crystal_size_mid 0.2
_exptl_crystal_size_min 0.1
_refine_diff_density_max 0.846
_refine_diff_density_min -0.327
_refine_diff_density_rms 0.094
_refine_ls_abs_structure_details 'Flack H D (1983), Acta Cryst. A39, 876-881'
_refine_ls_abs_structure_Flack 0.14(3)
_refine_ls_extinction_method none
_refine_ls_goodness_of_fit_ref 1.058
_refine_ls_hydrogen_treatment constr
_refine_ls_matrix_type full
_refine_ls_number_parameters 1298
_refine_ls_number_reflns 26525
_refine_ls_number_restraints 2
_refine_ls_restrained_S_all 1.058
_refine_ls_R_factor_all 0.0543
_refine_ls_R_factor_gt 0.0478
_refine_ls_shift/su_max 0.001
_refine_ls_shift/su_mean 0.000
_refine_ls_structure_factor_coef Fsqd
_refine_ls_weighting_details 'calc w=1/[\s^2^(Fo^2^)+(0.0603P)^2^+0.7410P] where P=(Fo^2^+2Fc^2^)/3'
_refine_ls_weighting_scheme calc
_refine_ls_wR_factor_gt 0.1074
_refine_ls_wR_factor_ref 0.1109
_reflns_number_gt 24099
_reflns_number_total 26525
_reflns_threshold_expression >2sigma(I)
_cod_data_source_file b607431f.txt
_cod_data_source_block ros-rsx
_cod_depositor_comments
;
The following automatic conversions were performed:

'_symmetry_cell_setting' value 'Monoclinic' changed to 'monoclinic'
according to
/usr/data/users/saulius/automatic-downloads/retrospective/RSC/lib/dictionaries/cif_core.dic
dictionary named 'cif_core.dic' version 2.4.2 from 2011-04-26.

Automatic conversion script
Id: cif_fix_values 2281 2013-09-26 08:29:07Z andrius 
;
_cod_original_sg_symbol_H-M Pc
_cod_database_code 1516180

loop_
_symmetry_equiv_pos_as_xyz
'x, y, z'
'x, -y, z+1/2'

loop_
_atom_site_label
_atom_site_type_symbol
_atom_site_fract_x
_atom_site_fract_y
_atom_site_fract_z
_atom_site_U_iso_or_equiv
_atom_site_adp_type
_atom_site_occupancy
_atom_site_symmetry_multiplicity
_atom_site_calc_flag
_atom_site_refinement_flags
Cl1A Cl 0.94923(7) 0.484781(18) 0.87095(5) 0.02388(13) Uani 1 1 d .
Cl2A Cl 0.66518(8) 0.434931(16) 0.91555(5) 0.02284(13) Uani 1 1 d .
Cl3A Cl 0.33416(7) 0.462320(16) 0.96413(5) 0.02204(12) Uani 1 1 d .
Cl4A Cl 0.26722(8) 0.541594(18) 0.97544(5) 0.02449(13) Uani 1 1 d .
O1A O 0.5593(3) 0.58162(5) 0.93836(15) 0.0294(5) Uani 1 1 d .
O2A O 0.8496(2) 0.55696(6) 0.88397(16) 0.0289(5) Uani 1 1 d .
C1AA C 0.5776(3) 0.55116(7) 0.93127(18) 0.0192(5) Uani 1 1 d .
C2AA C 0.7445(3) 0.53705(7) 0.90261(19) 0.0200(5) Uani 1 1 d .
C3AA C 0.7639(3) 0.49971(7) 0.89918(19) 0.0186(5) Uani 1 1 d .
C4AA C 0.6411(3) 0.47834(6) 0.91877(17) 0.0151(4) Uani 1 1 d .
C5AA C 0.4820(3) 0.49165(6) 0.94388(17) 0.0157(4) Uani 1 1 d .
C6AA C 0.4520(3) 0.52555(7) 0.94889(18) 0.0179(5) Uani 1 1 d .
C1A C 0.4693(4) 0.40245(8) 1.2070(2) 0.0306(7) Uani 1 1 d .
H1AA H 0.4883 0.3784 1.2058 0.037 Uiso 1 1 calc R
C2A C 0.3162(4) 0.41477(9) 1.2265(2) 0.0323(7) Uani 1 1 d .
H2AA H 0.2313 0.3990 1.2365 0.039 Uiso 1 1 calc R
C3A C 0.2864(3) 0.44938(9) 1.2314(2) 0.0288(6) Uani 1 1 d .
H3AA H 0.1823 0.4572 1.2468 0.035 Uiso 1 1 calc R
C4A C 0.4084(3) 0.47343(8) 1.21389(18) 0.0217(5) Uani 1 1 d .
C5A C 0.3822(3) 0.50979(8) 1.2167(2) 0.0255(6) Uani 1 1 d .
H5AA H 0.2799 0.5182 1.2338 0.031 Uiso 1 1 calc R
C6A C 0.4975(3) 0.53213(7) 1.1959(2) 0.0241(6) Uani 1 1 d .
H6AA H 0.4758 0.5560 1.1989 0.029 Uiso 1 1 calc R
C7A C 0.6538(3) 0.52069(7) 1.16899(19) 0.0202(5) Uani 1 1 d .
C8A C 0.7743(4) 0.54358(8) 1.1421(2) 0.0266(6) Uani 1 1 d .
H8AA H 0.7538 0.5676 1.1414 0.032 Uiso 1 1 calc R
C9A C 0.9243(4) 0.53122(8) 1.1165(2) 0.0287(6) Uani 1 1 d .
H9AA H 1.0050 0.5470 1.0985 0.034 Uiso 1 1 calc R
C10A C 0.9572(3) 0.49666(8) 1.11691(19) 0.0255(6) Uani 1 1 d .
H10A H 1.0602 0.4888 1.0993 0.031 Uiso 1 1 calc R
C11A C 0.8408(3) 0.47294(7) 1.14301(18) 0.0209(5) Uani 1 1 d .
C12A C 0.8705(4) 0.43643(8) 1.1456(2) 0.0273(6) Uani 1 1 d .
H12A H 0.9744 0.4281 1.1314 0.033 Uiso 1 1 calc R
C13A C 0.7542(4) 0.41378(7) 1.1677(2) 0.0268(6) Uani 1 1 d .
H13A H 0.7783 0.3899 1.1690 0.032 Uiso 1 1 calc R
C14A C 0.5948(3) 0.42512(7) 1.18926(18) 0.0218(5) Uani 1 1 d .
C15A C 0.5646(3) 0.46113(7) 1.19074(18) 0.0189(5) Uani 1 1 d .
C16A C 0.6870(3) 0.48466(7) 1.16803(17) 0.0179(5) Uani 1 1 d .
Cl1B Cl 0.34839(7) 0.010518(18) 0.40371(5) 0.02387(13) Uani 1 1 d .
Cl2B Cl 0.63369(8) 0.060891(16) 0.44936(5) 0.02218(12) Uani 1 1 d .
Cl3B Cl 0.96992(7) 0.034381(16) 0.50008(5) 0.02202(12) Uani 1 1 d .
Cl4B Cl 1.04494(7) -0.044541(17) 0.50824(5) 0.02272(13) Uani 1 1 d .
O1B O 0.7541(2) -0.08557(5) 0.46211(14) 0.0242(4) Uani 1 1 d .
O2B O 0.4528(2) -0.06151(5) 0.41678(16) 0.0279(4) Uani 1 1 d .
C1AB C 0.7312(3) -0.05498(6) 0.45992(17) 0.0178(5) Uani 1 1 d .
C2AB C 0.5593(3) -0.04137(7) 0.43413(18) 0.0193(5) Uani 1 1 d .
C3AB C 0.5375(3) -0.00412(7) 0.43223(18) 0.0172(5) Uani 1 1 d .
C4AB C 0.6608(3) 0.01737(6) 0.45210(17) 0.0152(4) Uani 1 1 d .
C5AB C 0.8237(3) 0.00452(6) 0.47732(17) 0.0164(4) Uani 1 1 d .
C6AB C 0.8568(3) -0.02922(7) 0.48083(17) 0.0162(4) Uani 1 1 d .
C1B C 1.0270(3) -0.05897(8) 0.27051(18) 0.0246(6) Uani 1 1 d .
H1BA H 1.1336 -0.0523 0.2881 0.029 Uiso 1 1 calc R
C2B C 0.9889(4) -0.09327(8) 0.26529(19) 0.0270(6) Uani 1 1 d .
H2BA H 1.0698 -0.1100 0.2778 0.032 Uiso 1 1 calc R
C3B C 0.8329(4) -0.10364(7) 0.24179(19) 0.0243(5) Uani 1 1 d .
H3BA H 0.8082 -0.1274 0.2394 0.029 Uiso 1 1 calc R
C4B C 0.7118(3) -0.07972(6) 0.22159(17) 0.0183(5) Uani 1 1 d .
C5B C 0.5490(3) -0.08916(7) 0.19690(19) 0.0217(5) Uani 1 1 d .
H5BA H 0.5202 -0.1128 0.1955 0.026 Uiso 1 1 calc R
C6B C 0.4360(3) -0.06530(7) 0.17557(18) 0.0214(5) Uani 1 1 d .
H6BA H 0.3295 -0.0726 0.1598 0.026 Uiso 1 1 calc R
C7B C 0.4720(3) -0.02941(7) 0.17603(17) 0.0185(5) Uani 1 1 d .
C8B C 0.3586(3) -0.00402(8) 0.15117(19) 0.0247(6) Uani 1 1 d .
H8BA H 0.2521 -0.0106 0.1331 0.030 Uiso 1 1 calc R
C9B C 0.3997(4) 0.03036(8) 0.1526(2) 0.0282(6) Uani 1 1 d .
H9BA H 0.3215 0.0471 0.1346 0.034 Uiso 1 1 calc R
C10B C 0.5539(4) 0.04087(7) 0.1800(2) 0.0242(5) Uani 1 1 d .
H10B H 0.5794 0.0646 0.1818 0.029 Uiso 1 1 calc R
C11B C 0.6718(3) 0.01654(7) 0.20484(18) 0.0184(5) Uani 1 1 d .
C12B C 0.8329(3) 0.02620(7) 0.23356(19) 0.0212(5) Uani 1 1 d .
H12B H 0.8600 0.0498 0.2379 0.025 Uiso 1 1 calc R
C13B C 0.9463(3) 0.00239(8) 0.25448(19) 0.0218(5) Uani 1 1 d .
H13B H 1.0518 0.0097 0.2724 0.026 Uiso 1 1 calc R
C14B C 0.9111(3) -0.03364(7) 0.25032(17) 0.0186(5) Uani 1 1 d .
C15B C 0.7512(3) -0.04412(6) 0.22504(17) 0.0152(4) Uani 1 1 d .
C16B C 0.6321(3) -0.01883(6) 0.20211(16) 0.0150(4) Uani 1 1 d .
Cl1C Cl 0.40661(7) 0.241426(18) 0.16214(5) 0.02443(13) Uani 1 1 d .
Cl2C Cl 0.11159(8) 0.195063(16) 0.20907(5) 0.02240(12) Uani 1 1 d .
Cl3C Cl -0.21594(7) 0.226362(17) 0.24962(5) 0.02314(13) Uani 1 1 d .
Cl4C Cl -0.27681(8) 0.305722(18) 0.22736(5) 0.02509(13) Uani 1 1 d .
O1C O 0.0219(2) 0.34234(5) 0.18425(16) 0.0268(4) Uani 1 1 d .
O2C O 0.3220(2) 0.31519(5) 0.16661(15) 0.0261(4) Uani 1 1 d .
C1AC C 0.0407(3) 0.31194(6) 0.19410(18) 0.0168(4) Uani 1 1 d .
C2AC C 0.2096(3) 0.29599(7) 0.18045(18) 0.0194(5) Uani 1 1 d .
C3AC C 0.2232(3) 0.25855(7) 0.18492(18) 0.0181(5) Uani 1 1 d .
C4AC C 0.0952(3) 0.23868(6) 0.20584(18) 0.0161(5) Uani 1 1 d .
C5AC C -0.0626(3) 0.25390(7) 0.22442(18) 0.0167(5) Uani 1 1 d .
C6AC C -0.0902(3) 0.28787(7) 0.21719(18) 0.0174(5) Uani 1 1 d .
C1C C -0.0541(3) 0.35502(7) 0.43955(19) 0.0230(5) Uani 1 1 d .
H1CA H -0.1590 0.3640 0.4474 0.028 Uiso 1 1 calc R
C2C C 0.0703(3) 0.37691(7) 0.4179(2) 0.0249(6) Uani 1 1 d .
H2CA H 0.0498 0.4008 0.4111 0.030 Uiso 1 1 calc R
C3C C 0.2252(3) 0.36440(7) 0.40599(19) 0.0214(5) Uani 1 1 d .
H3CA H 0.3100 0.3799 0.3930 0.026 Uiso 1 1 calc R
C4C C 0.2567(3) 0.32931(6) 0.41293(17) 0.0161(5) Uani 1 1 d .
C5C C 0.4132(3) 0.31506(7) 0.39672(18) 0.0189(5) Uani 1 1 d .
H5CA H 0.4995 0.3300 0.3830 0.023 Uiso 1 1 calc R
C6C C 0.4403(3) 0.28094(7) 0.40056(17) 0.0182(5) Uani 1 1 d .
H6CA H 0.5442 0.2724 0.3875 0.022 Uiso 1 1 calc R
C7C C 0.3158(3) 0.25745(7) 0.42384(17) 0.0172(5) Uani 1 1 d .
C8C C 0.3414(3) 0.22196(7) 0.42885(19) 0.0221(5) Uani 1 1 d .
H8CA H 0.4446 0.2129 0.4163 0.026 Uiso 1 1 calc R
C9C C 0.2178(3) 0.20000(7) 0.4520(2) 0.0238(5) Uani 1 1 d .
H9CA H 0.2373 0.1760 0.4549 0.029 Uiso 1 1 calc R
C10C C 0.0659(3) 0.21249(7) 0.47090(19) 0.0231(5) Uani 1 1 d .
H10C H -0.0168 0.1970 0.4875 0.028 Uiso 1 1 calc R
C11C C 0.0336(3) 0.24759(7) 0.46573(18) 0.0179(5) Uani 1 1 d .
C12C C -0.1228(3) 0.26195(7) 0.48254(19) 0.0222(5) Uani 1 1 d .
H12C H -0.2079 0.2471 0.4993 0.027 Uiso 1 1 calc R
C13C C -0.1512(3) 0.29615(7) 0.4750(2) 0.0219(5) Uani 1 1 d .
H13C H -0.2557 0.3047 0.4865 0.026 Uiso 1 1 calc R
C14C C -0.0271(3) 0.31971(7) 0.44998(18) 0.0176(5) Uani 1 1 d .
C15C C 0.1292(3) 0.30651(6) 0.43533(17) 0.0148(4) Uani 1 1 d .
C16C C 0.1596(3) 0.27057(6) 0.44220(17) 0.0141(4) Uani 1 1 d .
Cl1D Cl 0.57089(8) 0.198852(17) 0.63921(5) 0.02440(13) Uani 1 1 d .
Cl2D Cl 0.49930(7) 0.277884(17) 0.65342(5) 0.02232(12) Uani 1 1 d .
Cl3D Cl 0.16367(8) 0.304146(16) 0.69720(5) 0.02254(13) Uani 1 1 d .
Cl4D Cl -0.11803(7) 0.253296(18) 0.73858(5) 0.02340(13) Uani 1 1 d .
O1D O -0.0173(3) 0.18143(5) 0.71549(16) 0.0300(5) Uani 1 1 d .
O2D O 0.2836(2) 0.15771(5) 0.68017(14) 0.0248(4) Uani 1 1 d .
C1AD C 0.0908(3) 0.20186(7) 0.70650(19) 0.0193(5) Uani 1 1 d .
C2AD C 0.2609(3) 0.18814(7) 0.68305(18) 0.0187(5) Uani 1 1 d .
C3AD C 0.3849(3) 0.21430(7) 0.66589(18) 0.0176(5) Uani 1 1 d .
C4AD C 0.3530(3) 0.24795(6) 0.67157(18) 0.0161(5) Uani 1 1 d .
C5AD C 0.1922(3) 0.26083(6) 0.69506(18) 0.0163(5) Uani 1 1 d .
C6AD C 0.0695(3) 0.23917(6) 0.71273(18) 0.0166(5) Uani 1 1 d .
C1D C -0.1309(4) 0.23772(8) 0.9961(2) 0.0262(6) Uani 1 1 d .
H1DA H -0.2335 0.2299 1.0143 0.031 Uiso 1 1 calc R
C2D C -0.1001(4) 0.27269(8) 0.9928(2) 0.0284(6) Uani 1 1 d .
H2DA H -0.1821 0.2885 1.0080 0.034 Uiso 1 1 calc R
C3D C 0.0498(4) 0.28474(7) 0.9675(2) 0.0267(6) Uani 1 1 d .
H3DA H 0.0689 0.3088 0.9658 0.032 Uiso 1 1 calc R
C4D C 0.1728(3) 0.26207(7) 0.94455(19) 0.0217(5) Uani 1 1 d .
C5D C 0.3294(4) 0.27341(7) 0.91846(19) 0.0247(6) Uani 1 1 d .
H5DA H 0.3510 0.2973 0.9160 0.030 Uiso 1 1 calc R
C6D C 0.4472(4) 0.25099(8) 0.8973(2) 0.0265(6) Uani 1 1 d .
H6DA H 0.5491 0.2594 0.8797 0.032 Uiso 1 1 calc R
C7D C 0.4200(3) 0.21444(7) 0.90110(18) 0.0218(5) Uani 1 1 d .
C8D C 0.5403(4) 0.19032(9) 0.8817(2) 0.0307(7) Uani 1 1 d .
H8DA H 0.6437 0.1981 0.8647 0.037 Uiso 1 1 calc R
C9D C 0.5107(4) 0.15566(9) 0.8870(2) 0.0331(7) Uani 1 1 d .
H9DA H 0.5944 0.1398 0.8750 0.040 Uiso 1 1 calc R
C10D C 0.3595(4) 0.14358(8) 0.9098(2) 0.0316(7) Uani 1 1 d .
H10D H 0.3405 0.1196 0.9123 0.038 Uiso 1 1 calc R
C11D C 0.2351(4) 0.16647(7) 0.92898(19) 0.0235(5) Uani 1 1 d .
C12D C 0.0769(4) 0.15527(7) 0.95235(19) 0.0259(6) Uani 1 1 d .
H12D H 0.0543 0.1314 0.9531 0.031 Uiso 1 1 calc R
C13D C -0.0399(4) 0.17735(8) 0.9731(2) 0.0254(6) Uani 1 1 d .
H13D H -0.1430 0.1688 0.9883 0.030 Uiso 1 1 calc R
C14D C -0.0121(3) 0.21373(7) 0.97282(18) 0.0215(5) Uani 1 1 d .
C15D C 0.1422(3) 0.22601(6) 0.94735(18) 0.0177(5) Uani 1 1 d .
C16D C 0.2657(3) 0.20244(7) 0.92520(17) 0.0190(5) Uani 1 1 d .
C1E C 0.5199(3) 0.15188(7) 0.2819(2) 0.0215(5) Uani 1 1 d .
H1EA H 0.4240 0.1602 0.3085 0.026 Uiso 1 1 calc R
C2E C 0.5282(4) 0.14815(7) 0.1845(2) 0.0246(5) Uani 1 1 d .
H2EA H 0.4381 0.1542 0.1453 0.029 Uiso 1 1 calc R
C3E C 0.6662(3) 0.13580(7) 0.14496(19) 0.0219(5) Uani 1 1 d .
H3EA H 0.6688 0.1329 0.0788 0.026 Uiso 1 1 calc R
C4E C 0.8032(3) 0.12749(6) 0.20082(18) 0.0181(5) Uani 1 1 d .
C5E C 0.9481(3) 0.11504(6) 0.16139(19) 0.0204(5) Uani 1 1 d .
H5EA H 0.9532 0.1123 0.0953 0.024 Uiso 1 1 calc R
C6E C 1.0776(3) 0.10713(6) 0.2162(2) 0.0201(5) Uani 1 1 d .
H6EA H 1.1726 0.0992 0.1878 0.024 Uiso 1 1 calc R
C7E C 1.0754(3) 0.11042(6) 0.31694(18) 0.0180(5) Uani 1 1 d .
C8E C 1.2080(3) 0.10175(7) 0.3754(2) 0.0227(5) Uani 1 1 d .
H8EA H 1.3031 0.0931 0.3486 0.027 Uiso 1 1 calc R
C9E C 1.2014(3) 0.10568(7) 0.4723(2) 0.0253(6) Uani 1 1 d .
H9EA H 1.2923 0.0999 0.5110 0.030 Uiso 1 1 calc R
C10E C 1.0636(3) 0.11793(7) 0.51272(19) 0.0217(5) Uani 1 1 d .
H10E H 1.0613 0.1207 0.5789 0.026 Uiso 1 1 calc R
C11E C 0.9272(3) 0.12639(6) 0.45722(18) 0.0173(5) Uani 1 1 d .
C12E C 0.7802(3) 0.13863(7) 0.49628(19) 0.0212(5) Uani 1 1 d .
H12E H 0.7742 0.1412 0.5624 0.025 Uiso 1 1 calc R
C13E C 0.6501(3) 0.14663(7) 0.44105(19) 0.0204(5) Uani 1 1 d .
H13E H 0.5549 0.1545 0.4693 0.025 Uiso 1 1 calc R
C14E C 0.6533(3) 0.14341(6) 0.34046(18) 0.0173(5) Uani 1 1 d .
C15E C 0.7968(3) 0.13139(6) 0.30000(17) 0.0154(4) Uani 1 1 d .
C16E C 0.9329(3) 0.12279(6) 0.35819(17) 0.0152(4) Uani 1 1 d .
C1F C -0.7792(4) 0.37659(8) 0.9912(2) 0.0289(6) Uani 1 1 d .
H1FA H -0.7755 0.3732 1.0573 0.035 Uiso 1 1 calc R
C2F C -0.9175(4) 0.38908(8) 0.9481(3) 0.0322(7) Uani 1 1 d .
H2FA H -1.0080 0.3941 0.9850 0.039 Uiso 1 1 calc R
C3F C -0.9270(3) 0.39442(7) 0.8518(2) 0.0283(6) Uani 1 1 d .
H3FA H -1.0229 0.4034 0.8235 0.034 Uiso 1 1 calc R
C4F C -0.7962(3) 0.38662(7) 0.7962(2) 0.0220(5) Uani 1 1 d .
C5F C -0.8007(3) 0.39063(7) 0.6956(2) 0.0256(6) Uani 1 1 d .
H5FA H -0.8965 0.3988 0.6652 0.031 Uiso 1 1 calc R
C6F C -0.6729(4) 0.38314(7) 0.6434(2) 0.0262(6) Uani 1 1 d .
H6FA H -0.6799 0.3864 0.5773 0.031 Uiso 1 1 calc R
C7F C -0.5265(3) 0.37030(7) 0.6861(2) 0.0211(5) Uani 1 1 d .
C8F C -0.3922(4) 0.36231(7) 0.6331(2) 0.0273(6) Uani 1 1 d .
H8FA H -0.3964 0.3657 0.5670 0.033 Uiso 1 1 calc R
C9F C -0.2524(4) 0.34940(8) 0.6767(2) 0.0295(6) Uani 1 1 d .
H9FA H -0.1625 0.3438 0.6400 0.035 Uiso 1 1 calc R
C10F C -0.2435(3) 0.34463(7) 0.7730(2) 0.0266(6) Uani 1 1 d .
H10F H -0.1476 0.3357 0.8015 0.032 Uiso 1 1 calc R
C11F C -0.3734(3) 0.35267(6) 0.8288(2) 0.0206(5) Uani 1 1 d .
C12F C -0.3680(3) 0.34898(7) 0.9289(2) 0.0245(6) Uani 1 1 d .
H12F H -0.2717 0.3410 0.9592 0.029 Uiso 1 1 calc R
C13F C -0.4951(4) 0.35642(7) 0.9810(2) 0.0247(6) Uani 1 1 d .
H13F H -0.4868 0.3535 1.0472 0.030 Uiso 1 1 calc R
C14F C -0.6441(3) 0.36879(7) 0.93908(19) 0.0211(5) Uani 1 1 d .
C15F C -0.6517(3) 0.37379(6) 0.83975(19) 0.0178(5) Uani 1 1 d .
C16F C -0.5173(3) 0.36566(6) 0.78405(19) 0.0178(5) Uani 1 1 d .

loop_
_atom_site_aniso_label
_atom_site_aniso_U_11
_atom_site_aniso_U_22
_atom_site_aniso_U_33
_atom_site_aniso_U_23
_atom_site_aniso_U_13
_atom_site_aniso_U_12
Cl1A 0.0144(3) 0.0328(3) 0.0245(3) -0.0010(3) 0.0012(2) -0.0002(2)
Cl2A 0.0209(3) 0.0151(3) 0.0324(3) 0.0001(2) -0.0001(2) 0.0019(2)
Cl3A 0.0170(3) 0.0217(3) 0.0276(3) 0.0019(2) 0.0025(2) -0.0044(2)
Cl4A 0.0226(3) 0.0260(3) 0.0250(3) -0.0007(2) 0.0025(2) 0.0072(2)
O1A 0.0361(11) 0.0201(10) 0.0315(12) -0.0011(8) -0.0057(9) -0.0012(8)
O2A 0.0263(10) 0.0277(11) 0.0324(12) 0.0025(8) -0.0043(9) -0.0096(8)
C1AA 0.0224(12) 0.0175(12) 0.0174(12) 0.0000(9) -0.0037(10) 0.0007(9)
C2AA 0.0186(11) 0.0226(13) 0.0184(12) 0.0006(9) -0.0039(9) -0.0054(9)
C3AA 0.0145(11) 0.0214(12) 0.0198(12) -0.0003(9) -0.0020(9) 0.0014(9)
C4AA 0.0174(11) 0.0111(10) 0.0166(11) -0.0020(8) -0.0012(9) 0.0017(8)
C5AA 0.0132(10) 0.0195(11) 0.0144(11) 0.0017(9) -0.0005(8) -0.0039(8)
C6AA 0.0169(11) 0.0208(12) 0.0158(12) -0.0013(9) -0.0015(9) 0.0021(9)
C1A 0.0472(18) 0.0265(15) 0.0178(13) 0.0016(11) -0.0059(13) -0.0108(13)
C2A 0.0353(16) 0.0456(19) 0.0157(13) 0.0023(12) -0.0025(11) -0.0161(14)
C3A 0.0212(13) 0.0482(19) 0.0168(13) 0.0021(12) -0.0016(10) -0.0075(12)
C4A 0.0200(12) 0.0343(15) 0.0105(11) 0.0005(10) -0.0027(9) 0.0000(10)
C5A 0.0185(12) 0.0383(16) 0.0196(13) -0.0012(11) -0.0030(10) 0.0103(11)
C6A 0.0285(14) 0.0235(13) 0.0198(13) -0.0025(10) -0.0054(11) 0.0100(11)
C7A 0.0228(12) 0.0218(13) 0.0158(12) 0.0012(9) -0.0012(9) 0.0019(10)
C8A 0.0360(15) 0.0229(14) 0.0209(13) 0.0017(10) -0.0019(12) -0.0030(11)
C9A 0.0308(15) 0.0380(17) 0.0171(13) 0.0002(11) -0.0005(11) -0.0117(12)
C10A 0.0190(12) 0.0408(17) 0.0168(13) -0.0036(11) 0.0013(10) -0.0008(11)
C11A 0.0195(12) 0.0285(14) 0.0146(12) -0.0040(10) -0.0008(9) -0.0005(10)
C12A 0.0252(13) 0.0340(16) 0.0226(14) -0.0092(11) -0.0037(11) 0.0108(11)
C13A 0.0375(16) 0.0188(13) 0.0235(14) -0.0046(10) -0.0075(12) 0.0069(11)
C14A 0.0313(14) 0.0204(13) 0.0134(12) -0.0023(9) -0.0041(10) -0.0032(10)
C15A 0.0199(12) 0.0234(13) 0.0134(11) -0.0004(9) -0.0031(9) 0.0002(9)
C16A 0.0200(11) 0.0212(12) 0.0122(11) -0.0015(9) -0.0024(9) 0.0010(9)
Cl1B 0.0175(3) 0.0297(3) 0.0243(3) 0.0014(2) -0.0019(2) -0.0015(2)
Cl2B 0.0225(3) 0.0141(3) 0.0300(3) -0.0002(2) 0.0022(2) -0.0012(2)
Cl3B 0.0185(3) 0.0200(3) 0.0275(3) -0.0022(2) -0.0011(2) -0.0069(2)
Cl4B 0.0205(3) 0.0243(3) 0.0232(3) 0.0023(2) -0.0016(2) 0.0018(2)
O1B 0.0317(10) 0.0180(9) 0.0228(10) 0.0005(7) -0.0008(8) -0.0030(8)
O2B 0.0259(10) 0.0247(10) 0.0331(11) -0.0027(8) -0.0015(9) -0.0093(8)
C1AB 0.0243(12) 0.0189(12) 0.0103(11) 0.0013(8) 0.0026(9) -0.0017(9)
C2AB 0.0212(12) 0.0189(12) 0.0177(12) 0.0010(9) 0.0015(10) -0.0050(9)
C3AB 0.0156(10) 0.0192(12) 0.0167(12) 0.0010(9) -0.0006(9) -0.0007(9)
C4AB 0.0176(11) 0.0136(11) 0.0144(11) 0.0014(8) 0.0028(8) -0.0027(8)
C5AB 0.0160(10) 0.0197(11) 0.0135(11) -0.0004(8) 0.0017(8) -0.0057(9)
C6AB 0.0149(10) 0.0209(12) 0.0129(11) -0.0002(8) 0.0005(8) 0.0000(9)
C1B 0.0207(12) 0.0407(16) 0.0124(12) 0.0020(10) 0.0008(10) 0.0062(11)
C2B 0.0317(14) 0.0342(16) 0.0153(12) 0.0016(10) 0.0037(11) 0.0154(12)
C3B 0.0354(14) 0.0212(13) 0.0165(12) -0.0005(10) 0.0053(11) 0.0072(11)
C4B 0.0265(12) 0.0171(11) 0.0117(11) -0.0009(8) 0.0053(9) 0.0002(9)
C5B 0.0305(14) 0.0174(12) 0.0174(12) -0.0060(9) 0.0060(10) -0.0053(10)
C6B 0.0192(12) 0.0289(14) 0.0161(12) -0.0054(10) 0.0027(9) -0.0056(10)
C7B 0.0178(11) 0.0272(13) 0.0105(11) -0.0020(9) 0.0017(8) -0.0007(9)
C8B 0.0182(12) 0.0390(16) 0.0168(12) -0.0046(11) -0.0011(10) 0.0047(11)
C9B 0.0302(14) 0.0327(15) 0.0215(14) 0.0014(11) -0.0033(11) 0.0146(12)
C10B 0.0336(15) 0.0184(12) 0.0205(13) 0.0028(10) 0.0009(11) 0.0029(11)
C11B 0.0224(12) 0.0183(12) 0.0147(11) 0.0004(9) 0.0031(9) -0.0007(9)
C12B 0.0261(13) 0.0202(12) 0.0176(12) 0.0012(9) 0.0034(10) -0.0061(10)
C13B 0.0180(11) 0.0313(14) 0.0162(12) -0.0013(10) 0.0018(9) -0.0071(10)
C14B 0.0148(11) 0.0297(13) 0.0113(11) -0.0004(9) 0.0025(8) 0.0003(9)
C15B 0.0164(11) 0.0167(11) 0.0126(10) 0.0006(8) 0.0013(8) -0.0010(8)
C16B 0.0166(11) 0.0191(12) 0.0093(10) 0.0018(8) 0.0006(8) -0.0007(9)
Cl1C 0.0142(3) 0.0314(3) 0.0277(3) -0.0001(3) 0.0013(2) 0.0043(2)
Cl2C 0.0225(3) 0.0181(3) 0.0264(3) 0.0017(2) -0.0023(2) 0.0022(2)
Cl3C 0.0161(3) 0.0227(3) 0.0307(3) 0.0033(2) 0.0013(2) -0.0040(2)
Cl4C 0.0173(3) 0.0266(3) 0.0316(3) 0.0016(3) 0.0049(2) 0.0055(2)
O1C 0.0286(10) 0.0190(9) 0.0332(11) 0.0007(8) 0.0042(8) 0.0009(8)
O2C 0.0194(9) 0.0283(10) 0.0306(11) 0.0029(8) 0.0013(8) -0.0071(8)
C1AC 0.0164(11) 0.0191(11) 0.0152(11) -0.0013(9) 0.0022(9) 0.0014(9)
C2AC 0.0149(11) 0.0265(13) 0.0166(12) 0.0001(10) -0.0007(9) -0.0008(9)
C3AC 0.0146(10) 0.0231(12) 0.0164(11) 0.0012(9) -0.0017(9) 0.0026(9)
C4AC 0.0170(11) 0.0128(11) 0.0185(11) 0.0010(8) -0.0028(9) 0.0011(8)
C5AC 0.0118(10) 0.0213(12) 0.0170(12) 0.0014(9) -0.0012(9) -0.0040(9)
C6AC 0.0127(10) 0.0223(12) 0.0174(12) -0.0015(9) 0.0017(9) 0.0026(9)
C1C 0.0195(12) 0.0256(13) 0.0236(13) -0.0028(10) -0.0017(10) 0.0059(10)
C2C 0.0305(14) 0.0175(12) 0.0264(14) 0.0016(10) -0.0028(11) 0.0036(10)
C3C 0.0239(12) 0.0202(12) 0.0198(12) 0.0035(9) -0.0017(10) -0.0034(10)
C4C 0.0153(11) 0.0193(11) 0.0136(11) 0.0019(8) -0.0021(9) -0.0008(8)
C5C 0.0141(11) 0.0256(13) 0.0170(11) 0.0029(9) 0.0018(9) -0.0021(9)
C6C 0.0142(10) 0.0275(13) 0.0132(11) 0.0003(9) 0.0032(8) 0.0019(9)
C7C 0.0168(11) 0.0215(12) 0.0131(11) -0.0002(9) -0.0017(9) 0.0017(9)
C8C 0.0257(13) 0.0199(12) 0.0205(12) -0.0009(10) -0.0017(10) 0.0051(10)
C9C 0.0304(14) 0.0177(12) 0.0232(13) -0.0002(10) -0.0009(11) -0.0002(10)
C10C 0.0306(14) 0.0181(12) 0.0204(13) 0.0007(9) -0.0019(11) -0.0091(10)
C11C 0.0183(11) 0.0202(12) 0.0149(11) 0.0001(9) -0.0009(9) -0.0033(9)
C12C 0.0162(11) 0.0293(14) 0.0211(13) -0.0006(10) 0.0008(10) -0.0098(10)
C13C 0.0129(11) 0.0291(14) 0.0238(13) -0.0043(11) 0.0026(9) 0.0001(10)
C14C 0.0156(11) 0.0207(12) 0.0164(11) -0.0018(9) 0.0013(9) 0.0006(9)
C15C 0.0130(10) 0.0171(11) 0.0141(11) 0.0003(8) -0.0009(8) -0.0008(8)
C16C 0.0147(10) 0.0153(11) 0.0122(10) -0.0001(8) 0.0002(8) -0.0019(8)
Cl1D 0.0199(3) 0.0259(3) 0.0275(3) -0.0056(3) 0.0027(2) 0.0045(2)
Cl2D 0.0183(3) 0.0211(3) 0.0277(3) 0.0004(2) 0.0034(2) -0.0055(2)
Cl3D 0.0223(3) 0.0136(3) 0.0316(3) 0.0002(2) -0.0006(2) 0.0009(2)
Cl4D 0.0151(3) 0.0278(3) 0.0273(3) -0.0002(3) 0.0016(2) 0.0006(2)
O1D 0.0268(10) 0.0222(10) 0.0412(13) 0.0020(9) 0.0026(9) -0.0091(8)
O2D 0.0309(10) 0.0158(9) 0.0275(10) -0.0012(7) -0.0034(8) -0.0009(8)
C1AD 0.0213(12) 0.0176(12) 0.0187(12) 0.0005(9) -0.0033(10) -0.0017(9)
C2AD 0.0218(12) 0.0183(12) 0.0158(11) -0.0018(9) -0.0020(9) -0.0014(9)
C3AD 0.0164(11) 0.0202(12) 0.0162(11) -0.0033(9) 0.0006(9) 0.0006(9)
C4AD 0.0180(11) 0.0161(11) 0.0142(11) -0.0023(8) 0.0001(9) -0.0045(9)
C5AD 0.0169(11) 0.0161(11) 0.0157(11) -0.0017(9) -0.0033(9) 0.0003(9)
C6AD 0.0158(11) 0.0191(12) 0.0150(11) 0.0010(9) 0.0009(9) -0.0019(9)
C1D 0.0257(13) 0.0360(16) 0.0168(13) -0.0026(11) -0.0013(10) 0.0071(12)
C2D 0.0356(16) 0.0332(16) 0.0162(13) -0.0033(11) -0.0039(11) 0.0158(12)
C3D 0.0418(16) 0.0185(13) 0.0192(13) -0.0010(10) -0.0087(12) 0.0067(11)
C4D 0.0333(14) 0.0167(12) 0.0145(11) -0.0002(9) -0.0083(10) 0.0013(10)
C5D 0.0336(15) 0.0228(13) 0.0172(12) 0.0006(10) -0.0075(11) -0.0085(11)
C6D 0.0275(14) 0.0326(15) 0.0191(13) 0.0014(11) -0.0043(11) -0.0099(12)
C7D 0.0242(13) 0.0274(14) 0.0137(11) -0.0008(10) -0.0031(10) 0.0029(10)
C8D 0.0225(13) 0.050(2) 0.0191(13) -0.0064(13) -0.0020(11) 0.0112(13)
C9D 0.0397(17) 0.0385(17) 0.0208(14) -0.0053(12) -0.0049(12) 0.0227(14)
C10D 0.0522(19) 0.0257(14) 0.0165(13) -0.0015(10) -0.0054(13) 0.0153(13)
C11D 0.0395(15) 0.0152(12) 0.0157(12) 0.0002(9) -0.0010(11) 0.0027(11)
C12D 0.0455(17) 0.0153(12) 0.0169(12) 0.0011(9) -0.0004(12) -0.0053(11)
C13D 0.0291(14) 0.0292(14) 0.0179(13) 0.0021(10) 0.0004(11) -0.0071(11)
C14D 0.0230(12) 0.0279(14) 0.0137(12) -0.0008(10) -0.0017(10) 0.0009(10)
C15D 0.0229(12) 0.0166(11) 0.0133(11) -0.0001(9) -0.0024(9) -0.0004(9)
C16D 0.0262(13) 0.0183(12) 0.0122(11) -0.0007(9) -0.0026(9) 0.0027(9)
C1E 0.0181(11) 0.0171(12) 0.0296(14) 0.0008(10) 0.0032(10) 0.0019(9)
C2E 0.0274(13) 0.0204(13) 0.0256(14) 0.0006(10) -0.0040(11) 0.0022(10)
C3E 0.0294(14) 0.0170(12) 0.0191(12) 0.0019(9) -0.0013(10) -0.0021(10)
C4E 0.0240(12) 0.0139(11) 0.0164(12) 0.0007(8) 0.0012(9) -0.0021(9)
C5E 0.0299(13) 0.0138(11) 0.0179(12) -0.0011(9) 0.0077(10) -0.0023(9)
C6E 0.0236(12) 0.0118(11) 0.0255(13) -0.0014(9) 0.0120(10) -0.0012(9)
C7E 0.0203(11) 0.0133(11) 0.0204(12) 0.0023(9) 0.0030(9) -0.0011(9)
C8E 0.0189(12) 0.0196(12) 0.0298(14) 0.0071(10) 0.0024(10) -0.0002(9)
C9E 0.0225(13) 0.0258(14) 0.0273(14) 0.0062(11) -0.0060(11) -0.0054(10)
C10E 0.0273(13) 0.0178(12) 0.0197(12) 0.0032(9) -0.0020(10) -0.0060(10)
C11E 0.0220(11) 0.0119(10) 0.0181(11) 0.0006(9) 0.0020(9) -0.0034(9)
C12E 0.0297(13) 0.0188(12) 0.0153(12) -0.0019(9) 0.0062(10) -0.0022(10)
C13E 0.0221(12) 0.0177(12) 0.0220(13) -0.0040(9) 0.0079(10) 0.0010(9)
C14E 0.0195(11) 0.0138(11) 0.0188(12) -0.0005(9) 0.0045(9) -0.0015(9)
C15E 0.0186(11) 0.0095(10) 0.0183(11) -0.0015(8) 0.0028(9) -0.0022(8)
C16E 0.0196(11) 0.0101(10) 0.0162(11) 0.0003(8) 0.0040(9) -0.0023(8)
C1F 0.0317(15) 0.0301(15) 0.0255(14) -0.0091(11) 0.0101(12) -0.0126(12)
C2F 0.0260(14) 0.0260(15) 0.0453(19) -0.0158(13) 0.0122(13) -0.0078(11)
C3F 0.0183(12) 0.0231(14) 0.0435(18) -0.0099(12) 0.0008(12) -0.0023(10)
C4F 0.0213(12) 0.0135(11) 0.0309(14) -0.0040(10) -0.0049(10) 0.0006(9)
C5F 0.0240(13) 0.0181(12) 0.0338(15) 0.0006(11) -0.0113(12) 0.0008(10)
C6F 0.0382(15) 0.0188(13) 0.0209(13) 0.0020(10) -0.0093(12) -0.0014(11)
C7F 0.0284(13) 0.0130(11) 0.0218(13) -0.0002(9) -0.0001(10) -0.0043(9)
C8F 0.0342(15) 0.0226(13) 0.0256(14) -0.0041(11) 0.0075(12) -0.0072(11)
C9F 0.0270(14) 0.0250(14) 0.0370(17) -0.0089(12) 0.0120(12) -0.0037(11)
C10F 0.0207(12) 0.0173(12) 0.0418(17) -0.0067(11) 0.0020(12) -0.0010(10)
C11F 0.0190(12) 0.0135(11) 0.0292(14) -0.0025(10) -0.0019(10) -0.0003(9)
C12F 0.0240(13) 0.0206(13) 0.0283(15) 0.0000(10) -0.0084(11) 0.0004(10)
C13F 0.0353(15) 0.0200(13) 0.0185(13) 0.0009(10) -0.0028(11) -0.0063(11)
C14F 0.0258(13) 0.0147(11) 0.0228(13) -0.0030(9) 0.0021(10) -0.0066(9)
C15F 0.0191(11) 0.0119(11) 0.0222(12) -0.0036(9) -0.0007(9) -0.0020(8)
C16F 0.0187(11) 0.0105(10) 0.0240(13) -0.0026(9) -0.0009(9) -0.0011(8)

loop_
_atom_type_symbol
_atom_type_description
_atom_type_scat_dispersion_real
_atom_type_scat_dispersion_imag
_atom_type_scat_source
C C 0.0033 0.0016 'International Tables Vol C Tables 4.2.6.8 and 6.1.1.4'
H H 0.0000 0.0000 'International Tables Vol C Tables 4.2.6.8 and 6.1.1.4'
O O 0.0106 0.0060 'International Tables Vol C Tables 4.2.6.8 and 6.1.1.4'
Cl Cl 0.1484 0.1585 'International Tables Vol C Tables 4.2.6.8 and 6.1.1.4'

loop_
_geom_angle_atom_site_label_1
_geom_angle_atom_site_label_2
_geom_angle_atom_site_label_3
_geom_angle
O1A C1AA C6AA 124.3(3)
O1A C1AA C2AA 119.1(2)
C6AA C1AA C2AA 116.6(2)
O2A C2AA C3AA 123.4(3)
O2A C2AA C1AA 119.2(2)
C3AA C2AA C1AA 117.3(2)
C4AA C3AA C2AA 121.3(2)
C4AA C3AA Cl1A 122.1(2)
C2AA C3AA Cl1A 116.59(19)
C3AA C4AA C5AA 121.4(2)
C3AA C4AA Cl2A 121.01(19)
C5AA C4AA Cl2A 117.54(18)
C6AA C5AA C4AA 121.8(2)
C6AA C5AA Cl3A 120.8(2)
C4AA C5AA Cl3A 117.43(18)
C5AA C6AA C1AA 121.5(2)
C5AA C6AA Cl4A 122.6(2)
C1AA C6AA Cl4A 115.90(19)
C14A C1A C2A 120.6(3)
C14A C1A H1AA 119.7
C2A C1A H1AA 119.7
C3A C2A C1A 121.0(3)
C3A C2A H2AA 119.5
C1A C2A H2AA 119.5
C2A C3A C4A 120.8(3)
C2A C3A H3AA 119.6
C4A C3A H3AA 119.6
C3A C4A C15A 118.7(3)
C3A C4A C5A 122.8(3)
C15A C4A C5A 118.5(3)
C6A C5A C4A 121.8(3)
C6A C5A H5AA 119.1
C4A C5A H5AA 119.1
C5A C6A C7A 121.2(3)
C5A C6A H6AA 119.4
C7A C6A H6AA 119.4
C8A C7A C16A 118.8(3)
C8A C7A C6A 122.3(3)
C16A C7A C6A 118.9(3)
C9A C8A C7A 120.2(3)
C9A C8A H8AA 119.9
C7A C8A H8AA 119.9
C10A C9A C8A 121.1(3)
C10A C9A H9AA 119.4
C8A C9A H9AA 119.4
C9A C10A C11A 120.7(3)
C9A C10A H10A 119.7
C11A C10A H10A 119.7
C10A C11A C16A 119.5(3)
C10A C11A C12A 122.6(3)
C16A C11A C12A 117.8(3)
C13A C12A C11A 121.7(3)
C13A C12A H12A 119.1
C11A C12A H12A 119.1
C12A C13A C14A 121.2(3)
C12A C13A H13A 119.4
C14A C13A H13A 119.4
C1A C14A C15A 119.2(3)
C1A C14A C13A 122.9(3)
C15A C14A C13A 118.0(3)
C16A C15A C14A 120.4(2)
C16A C15A C4A 120.0(2)
C14A C15A C4A 119.6(3)
C11A C16A C15A 120.7(2)
C11A C16A C7A 119.7(2)
C15A C16A C7A 119.6(2)
O1B C1AB C6AB 123.9(2)
O1B C1AB C2AB 119.0(2)
C6AB C1AB C2AB 117.1(2)
O2B C2AB C3AB 123.6(2)
O2B C2AB C1AB 119.4(2)
C3AB C2AB C1AB 117.0(2)
C4AB C3AB C2AB 121.3(2)
C4AB C3AB Cl1B 122.1(2)
C2AB C3AB Cl1B 116.61(18)
C3AB C4AB C5AB 121.8(2)
C3AB C4AB Cl2B 120.80(19)
C5AB C4AB Cl2B 117.43(17)
C6AB C5AB C4AB 121.7(2)
C6AB C5AB Cl3B 121.05(19)
C4AB C5AB Cl3B 117.23(18)
C5AB C6AB C1AB 121.1(2)
C5AB C6AB Cl4B 122.38(19)
C1AB C6AB Cl4B 116.54(19)
C2B C1B C14B 121.1(3)
C2B C1B H1BA 119.5
C14B C1B H1BA 119.5
C1B C2B C3B 120.5(3)
C1B C2B H2BA 119.7
C3B C2B H2BA 119.8
C2B C3B C4B 121.2(3)
C2B C3B H3BA 119.4
C4B C3B H3BA 119.4
C3B C4B C15B 118.6(2)
C3B C4B C5B 123.2(2)
C15B C4B C5B 118.1(2)
C6B C5B C4B 121.6(2)
C6B C5B H5BA 119.2
C4B C5B H5BA 119.2
C5B C6B C7B 121.9(2)
C5B C6B H6BA 119.1
C7B C6B H6BA 119.1
C8B C7B C6B 123.3(2)
C8B C7B C16B 118.3(2)
C6B C7B C16B 118.4(2)
C9B C8B C7B 121.0(3)
C9B C8B H8BA 119.5
C7B C8B H8BA 119.5
C8B C9B C10B 121.0(3)
C8B C9B H9BA 119.5
C10B C9B H9BA 119.5
C9B C10B C11B 120.2(3)
C9B C10B H10B 119.9
C11B C10B H10B 119.9
C10B C11B C16B 119.3(2)
C10B C11B C12B 122.2(2)
C16B C11B C12B 118.4(2)
C13B C12B C11B 121.4(2)
C13B C12B H12B 119.3
C11B C12B H12B 119.3
C12B C13B C14B 121.5(2)
C12B C13B H13B 119.2
C14B C13B H13B 119.2
C1B C14B C15B 118.7(2)
C1B C14B C13B 122.8(2)
C15B C14B C13B 118.5(2)
C4B C15B C14B 119.9(2)
C4B C15B C16B 120.5(2)
C14B C15B C16B 119.6(2)
C11B C16B C15B 120.4(2)
C11B C16B C7B 120.1(2)
C15B C16B C7B 119.6(2)
O1C C1AC C6AC 123.8(2)
O1C C1AC C2AC 119.6(2)
C6AC C1AC C2AC 116.6(2)
O2C C2AC C3AC 124.1(2)
O2C C2AC C1AC 118.4(2)
C3AC C2AC C1AC 117.5(2)
C4AC C3AC C2AC 121.2(2)
C4AC C3AC Cl1C 122.1(2)
C2AC C3AC Cl1C 116.75(19)
C3AC C4AC C5AC 121.3(2)
C3AC C4AC Cl2C 120.8(2)
C5AC C4AC Cl2C 117.91(19)
C6AC C5AC C4AC 122.3(2)
C6AC C5AC Cl3C 120.3(2)
C4AC C5AC Cl3C 117.30(19)
C5AC C6AC C1AC 121.0(2)
C5AC C6AC Cl4C 123.1(2)
C1AC C6AC Cl4C 115.83(19)
C2C C1C C14C 120.8(2)
C2C C1C H1CA 119.6
C14C C1C H1CA 119.6
C1C C2C C3C 120.8(2)
C1C C2C H2CA 119.6
C3C C2C H2CA 119.6
C2C C3C C4C 120.4(2)
C2C C3C H3CA 119.8
C4C C3C H3CA 119.8
C3C C4C C15C 119.2(2)
C3C C4C C5C 122.3(2)
C15C C4C C5C 118.5(2)
C6C C5C C4C 121.6(2)
C6C C5C H5CA 119.2
C4C C5C H5CA 119.2
C5C C6C C7C 121.3(2)
C5C C6C H6CA 119.3
C7C C6C H6CA 119.3
C8C C7C C16C 118.8(2)
C8C C7C C6C 122.3(2)
C16C C7C C6C 118.9(2)
C9C C8C C7C 120.6(3)
C9C C8C H8CA 119.7
C7C C8C H8CA 119.7
C8C C9C C10C 121.1(3)
C8C C9C H9CA 119.5
C10C C9C H9CA 119.5
C9C C10C C11C 120.6(3)
C9C C10C H10C 119.7
C11C C10C H10C 119.7
C10C C11C C16C 119.1(2)
C10C C11C C12C 123.0(2)
C16C C11C C12C 117.9(2)
C13C C12C C11C 121.5(2)
C13C C12C H12C 119.2
C11C C12C H12C 119.2
C12C C13C C14C 121.6(2)
C12C C13C H13C 119.2
C14C C13C H13C 119.2
C1C C14C C15C 119.0(2)
C1C C14C C13C 122.7(2)
C15C C14C C13C 118.3(2)
C14C C15C C16C 120.5(2)
C14C C15C C4C 119.8(2)
C16C C15C C4C 119.7(2)
C15C C16C C11C 120.2(2)
C15C C16C C7C 120.0(2)
C11C C16C C7C 119.8(2)
O1D C1AD C6AD 123.6(3)
O1D C1AD C2AD 118.7(2)
C6AD C1AD C2AD 117.7(2)
O2D C2AD C3AD 124.4(2)
O2D C2AD C1AD 119.4(2)
C3AD C2AD C1AD 116.2(2)
C4AD C3AD C2AD 121.7(2)
C4AD C3AD Cl1D 122.6(2)
C2AD C3AD Cl1D 115.72(19)
C3AD C4AD C5AD 121.9(2)
C3AD C4AD Cl2D 121.0(2)
C5AD C4AD Cl2D 117.12(18)
C6AD C5AD C4AD 121.6(2)
C6AD C5AD Cl3D 120.5(2)
C4AD C5AD Cl3D 117.89(18)
C5AD C6AD C1AD 120.9(2)
C5AD C6AD Cl4D 122.6(2)
C1AD C6AD Cl4D 116.47(19)
C2D C1D C14D 120.9(3)
C2D C1D H1DA 119.6
C14D C1D H1DA 119.6
C1D C2D C3D 120.6(3)
C1D C2D H2DA 119.7
C3D C2D H2DA 119.7
C2D C3D C4D 121.0(3)
C2D C3D H3DA 119.5
C4D C3D H3DA 119.5
C3D C4D C15D 118.9(3)
C3D C4D C5D 122.8(3)
C15D C4D C5D 118.3(3)
C6D C5D C4D 121.8(3)
C6D C5D H5DA 119.1
C4D C5D H5DA 119.1
C5D C6D C7D 120.9(3)
C5D C6D H6DA 119.5
C7D C6D H6DA 119.5
C8D C7D C16D 118.8(3)
C8D C7D C6D 122.6(3)
C16D C7D C6D 118.6(3)
C9D C8D C7D 121.1(3)
C9D C8D H8DA 119.5
C7D C8D H8DA 119.5
C8D C9D C10D 120.7(3)
C8D C9D H9DA 119.7
C10D C9D H9DA 119.7
C9D C10D C11D 120.6(3)
C9D C10D H10D 119.7
C11D C10D H10D 119.7
C10D C11D C16D 119.0(3)
C10D C11D C12D 122.7(3)
C16D C11D C12D 118.3(3)
C13D C12D C11D 122.2(3)
C13D C12D H12D 118.9
C11D C12D H12D 118.9
C12D C13D C14D 121.1(3)
C12D C13D H13D 119.5
C14D C13D H13D 119.5
C1D C14D C15D 118.7(3)
C1D C14D C13D 122.7(3)
C15D C14D C13D 118.6(3)
C16D C15D C14D 120.1(2)
C16D C15D C4D 120.0(3)
C14D C15D C4D 119.9(3)
C7D C16D C15D 120.4(2)
C7D C16D C11D 119.8(3)
C15D C16D C11D 119.8(3)
C2E C1E C14E 120.2(2)
C2E C1E H1EA 119.9
C14E C1E H1EA 119.9
C3E C2E C1E 120.5(3)
C3E C2E H2EA 119.8
C1E C2E H2EA 119.8
C2E C3E C4E 121.2(3)
C2E C3E H3EA 119.4
C4E C3E H3EA 119.4
C3E C4E C15E 118.8(2)
C3E C4E C5E 122.2(2)
C15E C4E C5E 118.9(2)
C6E C5E C4E 121.3(2)
C6E C5E H5EA 119.4
C4E C5E H5EA 119.4
C5E C6E C7E 121.5(2)
C5E C6E H6EA 119.3
C7E C6E H6EA 119.2
C8E C7E C16E 119.1(2)
C8E C7E C6E 122.4(2)
C16E C7E C6E 118.5(2)
C9E C8E C7E 120.6(3)
C9E C8E H8EA 119.7
C7E C8E H8EA 119.7
C10E C9E C8E 120.6(3)
C10E C9E H9EA 119.7
C8E C9E H9EA 119.7
C9E C10E C11E 120.9(3)
C9E C10E H10E 119.6
C11E C10E H10E 119.6
C10E C11E C16E 119.1(2)
C10E C11E C12E 122.8(2)
C16E C11E C12E 118.1(2)
C13E C12E C11E 121.6(2)
C13E C12E H12E 119.2
C11E C12E H12E 119.2
C12E C13E C14E 121.3(2)
C12E C13E H13E 119.3
C14E C13E H13E 119.3
C1E C14E C15E 119.6(2)
C1E C14E C13E 122.2(2)
C15E C14E C13E 118.3(2)
C14E C15E C16E 120.3(2)
C14E C15E C4E 119.7(2)
C16E C15E C4E 120.0(2)
C11E C16E C7E 119.8(2)
C11E C16E C15E 120.4(2)
C7E C16E C15E 119.8(2)
C2F C1F C14F 121.0(3)
C2F C1F H1FA 119.5
C14F C1F H1FA 119.5
C1F C2F C3F 121.0(3)
C1F C2F H2FA 119.5
C3F C2F H2FA 119.5
C2F C3F C4F 120.4(3)
C2F C3F H3FA 119.8
C4F C3F H3FA 119.8
C3F C4F C15F 119.2(3)
C3F C4F C5F 122.9(3)
C15F C4F C5F 117.9(3)
C6F C5F C4F 121.9(2)
C6F C5F H5FA 119.1
C4F C5F H5FA 119.1
C5F C6F C7F 121.0(3)
C5F C6F H6FA 119.5
C7F C6F H6FA 119.5
C8F C7F C16F 119.0(3)
C8F C7F C6F 122.0(3)
C16F C7F C6F 119.0(3)
C9F C8F C7F 120.5(3)
C9F C8F H8FA 119.8
C7F C8F H8FA 119.8
C10F C9F C8F 120.6(3)
C10F C9F H9FA 119.7
C8F C9F H9FA 119.7
C9F C10F C11F 121.0(3)
C9F C10F H10F 119.5
C11F C10F H10F 119.5
C10F C11F C16F 118.5(3)
C10F C11F C12F 122.9(3)
C16F C11F C12F 118.6(2)
C13F C12F C11F 121.8(2)
C13F C12F H12F 119.1
C11F C12F H12F 119.1
C12F C13F C14F 121.6(3)
C12F C13F H13F 119.2
C14F C13F H13F 119.2
C1F C14F C15F 118.9(3)
C1F C14F C13F 123.1(3)
C15F C14F C13F 117.9(3)
C16F C15F C4F 120.0(2)
C16F C15F C14F 120.6(2)
C4F C15F C14F 119.4(3)
C7F C16F C15F 120.2(2)
C7F C16F C11F 120.4(3)
C15F C16F C11F 119.4(2)

loop_
_geom_bond_atom_site_label_1
_geom_bond_atom_site_label_2
_geom_bond_distance
Cl1A C3AA 1.706(3)
Cl2A C4AA 1.704(2)
Cl3A C5AA 1.709(2)
Cl4A C6AA 1.711(3)
O1A C1AA 1.201(3)
O2A C2AA 1.204(3)
C1AA C6AA 1.472(4)
C1AA C2AA 1.558(4)
C2AA C3AA 1.465(4)
C3AA C4AA 1.353(4)
C4AA C5AA 1.475(3)
C5AA C6AA 1.347(4)
C1A C14A 1.396(4)
C1A C2A 1.397(5)
C1A H1AA 0.9500
C2A C3A 1.373(5)
C2A H2AA 0.9500
C3A C4A 1.409(4)
C3A H3AA 0.9500
C4A C15A 1.433(4)
C4A C5A 1.434(4)
C5A C6A 1.335(4)
C5A H5AA 0.9500
C6A C7A 1.437(4)
C6A H6AA 0.9500
C7A C8A 1.403(4)
C7A C16A 1.431(4)
C8A C9A 1.396(5)
C8A H8AA 0.9500
C9A C10A 1.374(5)
C9A H9AA 0.9500
C10A C11A 1.397(4)
C10A H10A 0.9500
C11A C16A 1.414(4)
C11A C12A 1.444(4)
C12A C13A 1.353(5)
C12A H12A 0.9500
C13A C14A 1.440(4)
C13A H13A 0.9500
C14A C15A 1.426(4)
C15A C16A 1.415(4)
Cl1B C3AB 1.710(3)
Cl2B C4AB 1.711(2)
Cl3B C5AB 1.707(2)
Cl4B C6AB 1.709(2)
O1B C1AB 1.207(3)
O2B C2AB 1.204(3)
C1AB C6AB 1.472(3)
C1AB C2AB 1.559(4)
C2AB C3AB 1.463(4)
C3AB C4AB 1.348(3)
C4AB C5AB 1.478(3)
C5AB C6AB 1.344(4)
C1B C2B 1.375(5)
C1B C14B 1.403(4)
C1B H1BA 0.9500
C2B C3B 1.390(4)
C2B H2BA 0.9500
C3B C4B 1.395(4)
C3B H3BA 0.9500
C4B C15B 1.425(3)
C4B C5B 1.437(4)
C5B C6B 1.350(4)
C5B H5BA 0.9500
C6B C7B 1.430(4)
C6B H6BA 0.9500
C7B C8B 1.405(4)
C7B C16B 1.432(3)
C8B C9B 1.382(5)
C8B H8BA 0.9500
C9B C10B 1.390(4)
C9B H9BA 0.9500
C10B C11B 1.402(4)
C10B H10B 0.9500
C11B C16B 1.417(3)
C11B C12B 1.439(4)
C12B C13B 1.350(4)
C12B H12B 0.9500
C13B C14B 1.435(4)
C13B H13B 0.9500
C14B C15B 1.427(3)
C15B C16B 1.428(3)
Cl1C C3AC 1.705(3)
Cl2C C4AC 1.705(2)
Cl3C C5AC 1.713(2)
Cl4C C6AC 1.710(2)
O1C C1AC 1.202(3)
O2C C2AC 1.218(3)
C1AC C6AC 1.481(4)
C1AC C2AC 1.553(4)
C2AC C3AC 1.465(4)
C3AC C4AC 1.357(4)
C4AC C5AC 1.471(3)
C5AC C6AC 1.347(4)
C1C C2C 1.382(4)
C1C C14C 1.401(4)
C1C H1CA 0.9500
C2C C3C 1.393(4)
C2C H2CA 0.9500
C3C C4C 1.395(4)
C3C H3CA 0.9500
C4C C15C 1.427(3)
C4C C5C 1.440(3)
C5C C6C 1.350(4)
C5C H5CA 0.9500
C6C C7C 1.429(4)
C6C H6CA 0.9500
C7C C8C 1.401(4)
C7C C16C 1.427(3)
C8C C9C 1.385(4)
C8C H8CA 0.9500
C9C C10C 1.388(4)
C9C H9CA 0.9500
C10C C11C 1.395(4)
C10C H10C 0.9500
C11C C16C 1.426(3)
C11C C12C 1.442(4)
C12C C13C 1.357(4)
C12C H12C 0.9500
C13C C14C 1.434(4)
C13C H13C 0.9500
C14C C15C 1.419(3)
C15C C16C 1.426(3)
Cl1D C3AD 1.713(3)
Cl2D C4AD 1.710(3)
Cl3D C5AD 1.705(3)
Cl4D C6AD 1.704(3)
O1D C1AD 1.211(3)
O2D C2AD 1.202(3)
C1AD C6AD 1.468(4)
C1AD C2AD 1.558(4)
C2AD C3AD 1.475(4)
C3AD C4AD 1.341(4)
C4AD C5AD 1.477(4)
C5AD C6AD 1.353(3)
C1D C2D 1.388(5)
C1D C14D 1.407(4)
C1D H1DA 0.9500
C2D C3D 1.389(5)
C2D H2DA 0.9500
C3D C4D 1.398(4)
C3D H3DA 0.9500
C4D C15D 1.429(4)
C4D C5D 1.434(4)
C5D C6D 1.353(4)
C5D H5DA 0.9500
C6D C7D 1.443(4)
C6D H6DA 0.9500
C7D C8D 1.406(4)
C7D C16D 1.418(4)
C8D C9D 1.376(5)
C8D H8DA 0.9500
C9D C10D 1.390(5)
C9D H9DA 0.9500
C10D C11D 1.399(4)
C10D H10D 0.9500
C11D C16D 1.426(4)
C11D C12D 1.435(4)
C12D C13D 1.337(4)
C12D H12D 0.9500
C13D C14D 1.436(4)
C13D H13D 0.9500
C14D C15D 1.426(4)
C15D C16D 1.420(4)
C1E C2E 1.398(4)
C1E C14E 1.407(4)
C1E H1EA 0.9500
C2E C3E 1.380(4)
C2E H2EA 0.9500
C3E C4E 1.408(4)
C3E H3EA 0.9500
C4E C15E 1.423(4)
C4E C5E 1.429(4)
C5E C6E 1.346(4)
C5E H5EA 0.9500
C6E C7E 1.442(4)
C6E H6EA 0.9500
C7E C8E 1.403(4)
C7E C16E 1.422(3)
C8E C9E 1.391(4)
C8E H8EA 0.9500
C9E C10E 1.382(4)
C9E H9EA 0.9500
C10E C11E 1.402(4)
C10E H10E 0.9500
C11E C16E 1.420(4)
C11E C12E 1.440(4)
C12E C13E 1.354(4)
C12E H12E 0.9500
C13E C14E 1.439(4)
C13E H13E 0.9500
C14E C15E 1.420(3)
C15E C16E 1.423(3)
C1F C2F 1.376(5)
C1F C14F 1.399(4)
C1F H1FA 0.9500
C2F C3F 1.388(5)
C2F H2FA 0.9500
C3F C4F 1.398(4)
C3F H3FA 0.9500
C4F C15F 1.426(4)
C4F C5F 1.440(4)
C5F C6F 1.347(5)
C5F H5FA 0.9500
C6F C7F 1.434(4)
C6F H6FA 0.9500
C7F C8F 1.402(4)
C7F C16F 1.407(4)
C8F C9F 1.396(5)
C8F H8FA 0.9500
C9F C10F 1.384(5)
C9F H9FA 0.9500
C10F C11F 1.395(4)
C10F H10F 0.9500
C11F C16F 1.431(3)
C11F C12F 1.433(4)
C12F C13F 1.342(4)
C12F H12F 0.9500
C13F C14F 1.442(4)
C13F H13F 0.9500
C14F C15F 1.428(4)
C15F C16F 1.425(4)
